data_7204669
loop_
_publ_author_name
'Carlucci, Lucia'
'Ciani, Gianfranco'
'Proserpio, Davide M.'
'Rizzato, Silvia'

_publ_section_title
;
 New architectures from the self-assembly of MIISO4 salts with
 bis(4-pyridyl) ligands. The first case of polycatenation involving
 three distinct sets of 2D polymeric (4,4)-layers parallel to a common
 axis
;
_journal_issue 34
_journal_name_full CrystEngComm
_journal_page_first 190
_journal_paper_doi 10.1039/b304201d
_journal_volume 5
_journal_year 2003
_chemical_formula_sum 'C38 H44 Co2 N6 O10 S2'
_chemical_formula_weight 926.77
_space_group_IT_number 15
_symmetry_cell_setting monoclinic
_symmetry_space_group_name_Hall '-C 2yc'
_symmetry_space_group_name_H-M 'C 1 2/c 1'
_atom_sites_solution_hydrogens geom
_atom_sites_solution_primary direct
_atom_sites_solution_secondary difmap
_cell_angle_alpha 90.00
_cell_angle_beta 106.29(2)
_cell_angle_gamma 90.00
_cell_formula_units_Z 4
_cell_length_a 23.350(11)
_cell_length_b 19.882(9)
_cell_length_c 13.644(6)
_cell_measurement_reflns_used 872
_cell_measurement_temperature 293(2)
_cell_measurement_theta_max 20
_cell_measurement_theta_min 3
_cell_volume 6080(5)
_computing_molecular_graphics SCHAKAL
_computing_structure_refinement 'SHELXL-97 (Sheldrick, 1997)'
_computing_structure_solution SIR92
_diffrn_ambient_temperature 293(2)
_diffrn_detector_type CCD_plate
_diffrn_measured_fraction_theta_full 0.695
_diffrn_measured_fraction_theta_max 0.695
_diffrn_measurement_device SMART
_diffrn_measurement_method omega-scan
_diffrn_radiation_monochromator graphite
_diffrn_radiation_source 'fine-focus sealed tube'
_diffrn_radiation_type MoK\a
_diffrn_radiation_wavelength 0.71073
_diffrn_reflns_av_R_equivalents 0.0566
_diffrn_reflns_av_sigmaI/netI 0.1218
_diffrn_reflns_limit_h_max 11
_diffrn_reflns_limit_h_min -25
_diffrn_reflns_limit_k_max 21
_diffrn_reflns_limit_k_min -20
_diffrn_reflns_limit_l_max 11
_diffrn_reflns_limit_l_min -13
_diffrn_reflns_number 4869
_diffrn_reflns_theta_full 23.08
_diffrn_reflns_theta_max 23.08
_diffrn_reflns_theta_min 1.82
_diffrn_standards_decay_% decomposition
_exptl_absorpt_coefficient_mu 0.657
_exptl_absorpt_correction_T_max 0.17
_exptl_absorpt_correction_T_min 1.00
_exptl_absorpt_correction_type sadabs
_exptl_crystal_colour orange
_exptl_crystal_density_diffrn 1.013
_exptl_crystal_density_method 'not measured'
_exptl_crystal_description block
_exptl_crystal_F_000 1920
_exptl_crystal_size_max 0.36
_exptl_crystal_size_mid 0.30
_exptl_crystal_size_min 0.26
_refine_diff_density_max 0.609
_refine_diff_density_min -0.539
_refine_diff_density_rms 0.085
_refine_ls_extinction_method none
_refine_ls_goodness_of_fit_all 0.939
_refine_ls_hydrogen_treatment mixed
_refine_ls_matrix_type full
_refine_ls_number_parameters 264
_refine_ls_number_reflns 2960
_refine_ls_number_restraints 209
_refine_ls_restrained_S_all 0.966
_refine_ls_R_factor_all 0.1023
_refine_ls_R_factor_obs 0.0679
_refine_ls_shift/su_max 0.001
_refine_ls_shift/su_mean 0.000
_refine_ls_structure_factor_coef Fsqd
_refine_ls_weighting_details 'calc w=1/[\s^2^(Fo^2^)+(0.1043P)^2^+0.0000P] where P=(Fo^2^+2Fc^2^)/3'
_refine_ls_weighting_scheme calc
_refine_ls_wR_factor_all 0.1921
_refine_ls_wR_factor_obs 0.1807
_reflns_number_observed 1671
_reflns_number_total 2960
_reflns_observed_criterion >2sigma(I)
_cod_data_source_file b304201d.txt
_cod_data_source_block 4
_cod_depositor_comments
;
The following automatic conversions were performed:
'_symmetry_cell_setting' value 'Monoclinic' changed to 'monoclinic'
according to '/home/saulius/struct/CIF-dictionaries/cif_core.dic'
dictionary named 'cif_core.dic' version 2.4.1 from 2010-06-29.

Automatic conversion script
Id: cif_fix_enum 1527 2010-12-29 10:47:43Z saulius 
;
_cod_original_sg_symbol_H-M 'C2/c (15)'
_cod_database_code 7204669
_diffrn_measurement_domega 0.30
_diffrn_measurement_rtime 20

loop_
_symmetry_equiv_pos_as_xyz
'x, y, z'
'-x, y, -z+1/2'
'x+1/2, y+1/2, z'
'-x+1/2, y+1/2, -z+1/2'
'-x, -y, -z'
'x, -y, z-1/2'
'-x+1/2, -y+1/2, -z'
'x+1/2, -y+1/2, z-1/2'

loop_
_atom_site_label
_atom_site_type_symbol
_atom_site_fract_x
_atom_site_fract_y
_atom_site_fract_z
_atom_site_U_iso_or_equiv
_atom_site_adp_type
_atom_site_occupancy
_atom_site_symmetry_multiplicity
_atom_site_calc_flag
_atom_site_refinement_flags
_atom_site_disorder_assembly
_atom_site_disorder_group
Co1 Co 0.2500 0.2500 0.5000 0.0322(5) Uani 1 2 d SU . .
Co2 Co 0.0000 0.81207(7) 0.7500 0.0384(5) Uani 1 2 d SU . .
S S 0.37835(8) 0.35186(11) 0.5614(2) 0.0450(7) Uani 1 1 d DU . .
O1 O 0.43259(19) 0.3152(3) 0.6126(4) 0.0472(17) Uani 1 1 d DU . .
O2 O 0.32826(19) 0.3051(3) 0.5335(4) 0.0433(16) Uani 1 1 d DU . .
N1 N 0.1984(2) 0.3404(3) 0.5016(6) 0.0396(19) Uani 1 1 d U . .
O3 O 0.3663(2) 0.4009(3) 0.6358(5) 0.071(2) Uani 1 1 d DU . .
N3 N 0.2424(3) 0.2596(3) 0.3381(6) 0.044(2) Uani 1 1 d U . .
O1S O 0.0485(2) 0.8842(3) 0.6939(5) 0.065(2) Uani 1 1 d U . .
O4 O 0.3840(3) 0.3854(3) 0.4709(5) 0.091(3) Uani 1 1 d DU . .
C10 C 0.0831(3) 0.6944(4) 0.7488(8) 0.053(3) Uani 1 1 d U . .
H10 H 0.0925 0.7019 0.8188 0.063 Uiso 1 1 calc R . .
C9 C 0.1115(4) 0.6433(5) 0.7167(10) 0.067(3) Uani 1 1 d U . .
H9 H 0.1376 0.6156 0.7635 0.081 Uiso 1 1 calc R . .
C3 C 0.1350(4) 0.4566(4) 0.5250(9) 0.068(3) Uani 1 1 d DU . .
N2 N 0.0440(3) 0.7338(3) 0.6902(6) 0.045(2) Uani 1 1 d U . .
C13 C 0.2110(4) 0.2135(5) 0.2708(7) 0.055(3) Uani 1 1 d U . .
H13 H 0.1935 0.1780 0.2961 0.066 Uiso 1 1 calc R . .
C8 C 0.1011(4) 0.6329(4) 0.6135(9) 0.063(3) Uani 1 1 d DU . .
C4 C 0.1879(4) 0.4589(5) 0.5042(10) 0.080(3) Uani 1 1 d U . .
H4 H 0.2047 0.5006 0.4988 0.096 Uiso 1 1 calc R . .
C17 C 0.2696(4) 0.3064(5) 0.2997(8) 0.051(3) Uani 1 1 d U . .
H17 H 0.2939 0.3368 0.3445 0.061 Uiso 1 1 calc R . .
C1 C 0.1467(4) 0.3391(4) 0.5185(8) 0.061(3) Uani 1 1 d U . .
H1 H 0.1304 0.2967 0.5213 0.073 Uiso 1 1 calc R . .
C5 C 0.2186(4) 0.4010(5) 0.4904(8) 0.064(3) Uani 1 1 d U . .
H5 H 0.2541 0.4053 0.4728 0.076 Uiso 1 1 calc R . .
C6 C 0.1001(4) 0.5166(4) 0.5444(11) 0.096(4) Uani 1 1 d DU . .
H6A H 0.0682 0.5255 0.4827 0.116 Uiso 1 1 calc R . .
H6B H 0.0816 0.5047 0.5975 0.116 Uiso 1 1 calc R . .
C14 C 0.2038(4) 0.2164(5) 0.1711(8) 0.064(3) Uani 1 1 d U . .
H14 H 0.1798 0.1844 0.1291 0.077 Uiso 1 1 calc R . .
C15 C 0.2310(4) 0.2653(5) 0.1273(6) 0.052(3) Uani 1 1 d DU . .
C12 C 0.0618(4) 0.6730(5) 0.5505(10) 0.081(4) Uani 1 1 d U . .
H12 H 0.0529 0.6670 0.4802 0.098 Uiso 1 1 calc R . .
C2 C 0.1129(4) 0.3931(5) 0.5328(10) 0.080(3) Uani 1 1 d U . .
H2 H 0.0765 0.3870 0.5471 0.096 Uiso 1 1 calc R . .
C11 C 0.0342(4) 0.7237(5) 0.5905(9) 0.061(3) Uani 1 1 d U . .
H11 H 0.0077 0.7521 0.5454 0.073 Uiso 1 1 calc R . .
C7 C 0.1345(4) 0.5793(4) 0.5749(9) 0.079(4) Uani 1 1 d DU . .
H7A H 0.1459 0.5967 0.5167 0.095 Uiso 1 1 calc R . .
H7B H 0.1708 0.5689 0.6279 0.095 Uiso 1 1 calc R . .
C16 C 0.2642(4) 0.3130(5) 0.1970(9) 0.062(3) Uani 1 1 d U . .
H16 H 0.2824 0.3488 0.1736 0.074 Uiso 1 1 calc R . .
C18 C 0.2265(3) 0.2715(5) 0.0157(6) 0.079(3) Uani 1 1 d DU . .
H18A H 0.2316 0.3183 -0.0002 0.095 Uiso 1 1 calc R . .
H18B H 0.1870 0.2576 -0.0240 0.095 Uiso 1 1 calc R . .
C1S C 0.0338(6) 0.9330(7) 0.6214(13) 0.152(6) Uani 1 1 d U . .
H1S1 H 0.0693 0.9559 0.6175 0.183 Uiso 1 1 calc R . .
H1S2 H 0.0072 0.9645 0.6390 0.183 Uiso 1 1 calc R . .
H1S3 H 0.0145 0.9130 0.5565 0.183 Uiso 1 1 calc R . .

loop_
_atom_site_aniso_label
_atom_site_aniso_U_11
_atom_site_aniso_U_22
_atom_site_aniso_U_33
_atom_site_aniso_U_23
_atom_site_aniso_U_13
_atom_site_aniso_U_12
Co1 0.0317(8) 0.0458(10) 0.0212(11) -0.0036(8) 0.0109(7) 0.0029(6)
Co2 0.0322(8) 0.0454(10) 0.0372(12) 0.000 0.0092(8) 0.000
S 0.0379(11) 0.0497(15) 0.0436(18) 0.0043(12) 0.0055(12) -0.0018(9)
O1 0.033(3) 0.070(4) 0.037(4) -0.007(3) 0.007(3) 0.013(2)
O2 0.040(3) 0.067(4) 0.026(4) -0.010(3) 0.015(3) -0.003(2)
N1 0.033(3) 0.044(4) 0.043(5) 0.000(3) 0.012(3) 0.002(3)
O3 0.073(4) 0.065(4) 0.066(5) -0.027(4) 0.001(4) 0.020(3)
N3 0.039(3) 0.052(4) 0.040(5) -0.003(4) 0.010(4) -0.002(3)
O1S 0.075(4) 0.072(4) 0.041(4) 0.027(3) 0.005(3) -0.011(3)
O4 0.081(4) 0.091(5) 0.091(6) 0.036(5) 0.009(4) -0.022(4)
C10 0.048(4) 0.060(5) 0.047(6) 0.000(5) 0.009(4) 0.016(4)
C9 0.056(5) 0.063(6) 0.077(7) 0.005(5) 0.010(5) 0.017(4)
C3 0.045(5) 0.066(6) 0.098(8) -0.012(5) 0.029(5) 0.007(4)
N2 0.042(4) 0.053(4) 0.037(5) -0.004(4) 0.009(4) 0.005(3)
C13 0.065(5) 0.076(6) 0.021(6) -0.009(5) 0.010(5) -0.008(4)
C8 0.049(5) 0.065(6) 0.076(8) -0.010(5) 0.019(5) 0.015(4)
C4 0.072(6) 0.059(6) 0.116(9) -0.007(6) 0.038(6) 0.001(4)
C17 0.054(5) 0.070(6) 0.029(6) -0.005(5) 0.012(5) 0.000(4)
C1 0.054(5) 0.051(5) 0.080(7) -0.015(5) 0.024(5) -0.002(4)
C5 0.055(5) 0.059(6) 0.078(7) -0.001(5) 0.022(5) 0.014(4)
C6 0.084(6) 0.089(7) 0.131(9) -0.025(6) 0.055(6) 0.013(5)
C14 0.080(6) 0.069(6) 0.037(6) -0.009(5) 0.004(5) -0.012(5)
C15 0.060(5) 0.079(6) 0.023(6) 0.001(5) 0.018(5) 0.014(4)
C12 0.078(6) 0.085(7) 0.081(8) -0.019(6) 0.022(6) 0.023(5)
C2 0.062(5) 0.072(6) 0.118(8) -0.026(6) 0.043(5) 0.003(5)
C11 0.057(5) 0.063(6) 0.059(7) 0.000(5) 0.012(5) 0.012(4)
C7 0.076(5) 0.086(7) 0.083(8) -0.020(6) 0.035(5) 0.010(5)
C16 0.066(5) 0.076(6) 0.052(7) 0.012(5) 0.029(5) 0.005(4)
C18 0.091(6) 0.089(7) 0.052(7) 0.004(5) 0.014(6) 0.016(5)
C1S 0.133(8) 0.168(9) 0.148(10) 0.028(8) 0.027(7) -0.046(8)

loop_
_atom_type_symbol
_atom_type_description
_atom_type_scat_dispersion_real
_atom_type_scat_dispersion_imag
_atom_type_scat_source
C C 0.0033 0.0016 'International Tables Vol C Tables 4.2.6.8 and 6.1.1.4'
H H 0.0000 0.0000 'International Tables Vol C Tables 4.2.6.8 and 6.1.1.4'
N N 0.0061 0.0033 'International Tables Vol C Tables 4.2.6.8 and 6.1.1.4'
O O 0.0106 0.0060 'International Tables Vol C Tables 4.2.6.8 and 6.1.1.4'
S S 0.1246 0.1234 'International Tables Vol C Tables 4.2.6.8 and 6.1.1.4'
Co Co 0.3494 0.9721 'International Tables Vol C Tables 4.2.6.8 and 6.1.1.4'

loop_
_geom_angle_atom_site_label_1
_geom_angle_atom_site_label_2
_geom_angle_atom_site_label_3
_geom_angle
_geom_angle_site_symmetry_1
_geom_angle_site_symmetry_3
_geom_angle_publ_flag
O2 Co1 O2 180.0(3) . 7_556 ?
O2 Co1 N1 91.0(2) . . ?
O2 Co1 N1 89.0(2) 7_556 . ?
O2 Co1 N1 89.0(2) . 7_556 ?
O2 Co1 N1 91.0(2) 7_556 7_556 ?
N1 Co1 N1 180.000(1) . 7_556 ?
O2 Co1 N3 90.4(2) . 7_556 ?
O2 Co1 N3 89.6(2) 7_556 7_556 ?
N1 Co1 N3 87.1(3) . 7_556 ?
N1 Co1 N3 92.9(3) 7_556 7_556 ?
O2 Co1 N3 89.6(2) . . ?
O2 Co1 N3 90.4(2) 7_556 . ?
N1 Co1 N3 92.9(3) . . ?
N1 Co1 N3 87.1(3) 7_556 . ?
N3 Co1 N3 180.0 7_556 . ?
O1 Co2 O1 176.6(3) 3_455 4_556 ?
O1 Co2 O1S 87.7(2) 3_455 2_556 ?
O1 Co2 O1S 90.0(2) 4_556 2_556 ?
O1 Co2 O1S 90.0(2) 3_455 . ?
O1 Co2 O1S 87.7(2) 4_556 . ?
O1S Co2 O1S 93.9(4) 2_556 . ?
O1 Co2 N2 92.4(3) 3_455 2_556 ?
O1 Co2 N2 90.0(2) 4_556 2_556 ?
O1S Co2 N2 89.6(3) 2_556 2_556 ?
O1S Co2 N2 175.8(2) . 2_556 ?
O1 Co2 N2 90.0(2) 3_455 . ?
O1 Co2 N2 92.4(2) 4_556 . ?
O1S Co2 N2 175.8(2) 2_556 . ?
O1S Co2 N2 89.6(3) . . ?
N2 Co2 N2 87.1(4) 2_556 . ?
O4 S O2 109.4(3) . . ?
O4 S O1 111.5(4) . . ?
O2 S O1 109.3(3) . . ?
O4 S O3 111.1(4) . . ?
O2 S O3 107.7(4) . . ?
O1 S O3 107.8(3) . . ?
S O1 Co2 141.4(4) . 3_545 ?
S O2 Co1 171.5(4) . . ?
C1 N1 C5 115.0(7) . . ?
C1 N1 Co1 122.3(6) . . ?
C5 N1 Co1 122.6(6) . . ?
C17 N3 C13 115.9(8) . . ?
C17 N3 Co1 123.7(6) . . ?
C13 N3 Co1 120.2(6) . . ?
C1S O1S Co2 134.4(7) . . ?
N2 C10 C9 125.4(10) . . ?
C10 C9 C8 118.9(9) . . ?
C4 C3 C2 115.7(8) . . ?
C4 C3 C6 125.8(9) . . ?
C2 C3 C6 118.4(9) . . ?
C10 N2 C11 115.5(8) . . ?
C10 N2 Co2 122.2(6) . . ?
C11 N2 Co2 122.3(5) . . ?
C14 C13 N3 123.7(9) . . ?
C12 C8 C9 117.5(8) . . ?
C12 C8 C7 122.1(10) . . ?
C9 C8 C7 120.4(9) . . ?
C3 C4 C5 122.6(10) . . ?
N3 C17 C16 123.7(9) . . ?
N1 C1 C2 127.6(9) . . ?
N1 C5 C4 121.6(10) . . ?
C7 C6 C3 115.9(8) . . ?
C13 C14 C15 122.1(9) . . ?
C14 C15 C16 114.4(8) . . ?
C14 C15 C18 125.7(9) . . ?
C16 C15 C18 119.8(9) . . ?
C8 C12 C11 119.6(11) . . ?
C1 C2 C3 117.3(10) . . ?
N2 C11 C12 123.1(9) . . ?
C6 C7 C8 113.7(8) . . ?
C17 C16 C15 119.8(9) . . ?
C15 C18 C18 112.5(8) . 7 ?

loop_
_geom_bond_atom_site_label_1
_geom_bond_atom_site_label_2
_geom_bond_distance
_geom_bond_site_symmetry_2
_geom_bond_publ_flag
Co1 O2 2.068(4) . ?
Co1 O2 2.068(4) 7_556 ?
Co1 N1 2.168(6) . ?
Co1 N1 2.168(6) 7_556 ?
Co1 N3 2.175(8) 7_556 ?
Co1 N3 2.175(8) . ?
Co2 O1 2.083(5) 3_455 ?
Co2 O1 2.083(5) 4_556 ?
Co2 O1S 2.101(6) 2_556 ?
Co2 O1S 2.101(6) . ?
Co2 N2 2.148(7) 2_556 ?
Co2 N2 2.148(7) . ?
S O4 1.441(7) . ?
S O2 1.459(5) . ?
S O1 1.459(4) . ?
S O3 1.491(6) . ?
O1 Co2 2.083(5) 3_545 ?
N1 C1 1.290(11) . ?
N1 C5 1.319(11) . ?
N3 C17 1.316(12) . ?
N3 C13 1.357(10) . ?
O1S C1S 1.358(14) . ?
C10 N2 1.296(9) . ?
C10 C9 1.351(13) . ?
C9 C8 1.376(15) . ?
C3 C4 1.343(13) . ?
C3 C2 1.380(13) . ?
C3 C6 1.509(8) . ?
N2 C11 1.330(13) . ?
C13 C14 1.324(14) . ?
C8 C12 1.332(12) . ?
C8 C7 1.500(8) . ?
C4 C5 1.395(13) . ?
C17 C16 1.377(14) . ?
C1 C2 1.381(12) . ?
C6 C7 1.479(8) . ?
C14 C15 1.386(13) . ?
C15 C16 1.411(12) . ?
C15 C18 1.502(9) . ?
C12 C11 1.388(14) . ?
C18 C18 1.543(9) 7 ?
